data_7706637
loop_
_publ_author_name
'Nishihara, Yasushi'
'Nishide, Yasuhiro'
'Osakada, Kohtaro'

_publ_section_title
;
 Synthesis and reactivity of boryloxorhodium complexes. Relevance to
 intermolecular transmetalation from boron to rhodium in Rh-catalyzed
 reactions.
;
_journal_issue 10
_journal_name_full 'Dalton transactions (Cambridge, England : 2003)'
_journal_page_first 3610
_journal_page_last 3615
_journal_paper_doi 10.1039/d1dt00440a
_journal_volume 50
_journal_year 2021
_chemical_formula_moiety 'C32 H39 B O3 P Rh'
_chemical_formula_sum 'C32 H39 B O3 P Rh'
_chemical_formula_weight 616.35
_space_group_crystal_system triclinic
_space_group_IT_number 2
_space_group_name_Hall '-P 1'
_space_group_name_H-M_alt 'P -1'
_atom_sites_solution_hydrogens geom
_atom_sites_solution_primary direct
_atom_sites_solution_secondary difmap
_audit_update_record
;
2020-05-05 deposited with the CCDC.	2021-02-17 downloaded from the CCDC.
;
_cell_angle_alpha 102.334(17)
_cell_angle_beta 96.7914
_cell_angle_gamma 102.8655
_cell_formula_units_Z 2
_cell_length_a 10.519(2)
_cell_length_b 15.348(3)
_cell_length_c 9.920(2)
_cell_measurement_reflns_used 20
_cell_measurement_temperature 296
_cell_measurement_theta_max 10.81
_cell_measurement_theta_min 9.44
_cell_volume 1502.0(5)
_computing_cell_refinement 'MSC/AFC Diffractometer Control'
_computing_data_collection 'MSC/AFC Diffractometer Control (Rigaku, 1998)'
_computing_data_reduction 'MSC/AFC Diffractometer Control'
_computing_molecular_graphics 'CrystalStructure 4.2.5'
_computing_publication_material 'CrystalStructure 4.2.5 (Rigaku, 2017)'
_computing_structure_refinement 'CRYSTALS (Carruthers, et al., 1999)'
_computing_structure_solution 'DIRDIF99-PATTY (Gould, et al., 1999)'
_diffrn_ambient_temperature 296
_diffrn_measured_fraction_theta_full 0.999
_diffrn_measured_fraction_theta_max 0.999
_diffrn_measurement_device_type 'Rigaku AFC5R'
_diffrn_measurement_method \w-2\q
_diffrn_radiation_type 'Mo K\a'
_diffrn_radiation_wavelength 0.71069
_diffrn_reflns_av_R_equivalents 0.0145
_diffrn_reflns_limit_h_max 13
_diffrn_reflns_limit_h_min 0
_diffrn_reflns_limit_k_max 19
_diffrn_reflns_limit_k_min -19
_diffrn_reflns_limit_l_max 12
_diffrn_reflns_limit_l_min -12
_diffrn_reflns_number 7269
_diffrn_reflns_theta_full 27.50
_diffrn_reflns_theta_max 27.50
_diffrn_reflns_theta_min 2.669
_diffrn_standards_decay_% -0.925
_diffrn_standards_interval_count 150
_diffrn_standards_number 3
_exptl_absorpt_coefficient_mu 0.651
_exptl_absorpt_correction_T_max 1.000
_exptl_absorpt_correction_T_min 0.893
_exptl_absorpt_correction_type psi-scan
_exptl_absorpt_process_details
;
\y scans (North,Phillips & Matthews, 1968)
;
_exptl_crystal_colour 'dark yellow'
_exptl_crystal_density_diffrn 1.363
_exptl_crystal_density_method 'not measured'
_exptl_crystal_description prismatic
_exptl_crystal_F_000 640.00
_exptl_crystal_recrystallization_method 'Re-crystallisation from solvent'
_exptl_crystal_size_max 0.650
_exptl_crystal_size_mid 0.530
_exptl_crystal_size_min 0.300
_refine_diff_density_max 0.846
_refine_diff_density_min -1.150
_refine_ls_extinction_method none
_refine_ls_goodness_of_fit_ref 1.084
_refine_ls_hydrogen_treatment constr
_refine_ls_number_parameters 382
_refine_ls_number_reflns 6894
_refine_ls_R_factor_gt 0.0372
_refine_ls_shift/su_max 0.000
_refine_ls_structure_factor_coef Fsqd
_refine_ls_weighting_details
;
    Chebychev polynomial with 3 parameters (Carruthers & Watkin, 1979)
    68800.7000    68778.3000    0.0000
;
_refine_ls_weighting_scheme calc
_refine_ls_wR_factor_ref 0.1021
_reflns_number_gt 6114
_reflns_number_total 6894
_reflns_threshold_expression F^2^>2.0\s(F^2^)
_cod_data_source_file d1dt00440a2.cif
_cod_data_source_block nsd122-2
_cod_depositor_comments
;
The following automatic conversions were performed:

data item '_exptl_absorpt_correction_type' value 'psi scan' was
changed to 'psi-scan' in accordance with the
/home/data/users/saulius/crontab/automatic-downloads/rss-feeds/RSC/lib/dictionaries/cif_core.dic
dictionary named 'cif_core.dic' version 2.4.2 last updated on
2011-04-26.

Automatic conversion script
Id: cif_fix_values 7556 2019-12-06 15:28:31Z antanas 

 Adding full bibliography for 7706636--7706638.cif.
;
_cod_original_cell_volume 1502.1(6)
_cod_database_code 7706637

loop_
_space_group_symop_id
_space_group_symop_operation_xyz
1 +X,+Y,+Z
2 -X,-Y,-Z

loop_
_atom_site_label
_atom_site_type_symbol
_atom_site_fract_x
_atom_site_fract_y
_atom_site_fract_z
_atom_site_U_iso_or_equiv
_atom_site_adp_type
_atom_site_occupancy
_atom_site_site_symmetry_multiplicity
_atom_site_calc_flag
_atom_site_refinement_flags
_atom_site_disorder_assembly
_atom_site_disorder_group
Rh1 Rh 0.20638(3) 0.34814(2) 0.28340(3) 0.03119(7) Uani 1 2 d . . .
P1 P 0.13413(9) 0.21553(6) 0.35910(9) 0.0328(2) Uani 1 2 d . . .
O1 O 0.3913(3) 0.2213(2) -0.0506(3) 0.0517(8) Uani 1 2 d . . .
O2 O 0.5076(3) 0.3092(2) 0.1647(3) 0.0523(8) Uani 1 2 d . . .
O3 O 0.2674(3) 0.26761(18) 0.1245(3) 0.0416(7) Uani 1 2 d . . .
C1 C -0.0805(5) 0.0558(3) 0.2697(5) 0.0561(13) Uani 1 2 d . . .
C2 C 0.5279(5) 0.2211(4) -0.0529(6) 0.0654(15) Uani 1 2 d . . .
C3 C -0.0262(6) 0.2492(4) 0.7759(5) 0.0655(16) Uani 1 2 d . . .
C4 C -0.0179(4) 0.1355(3) 0.0949(4) 0.0431(10) Uani 1 2 d . . .
C5 C 0.4784(7) 0.0773(5) 0.3898(6) 0.087(2) Uani 1 2 d . . .
C6 C 0.2073(4) 0.4472(3) 0.1547(4) 0.0462(11) Uani 1 2 d . . .
C7 C -0.1912(5) -0.0031(3) 0.0310(6) 0.0629(14) Uani 1 2 d . . .
C8 C 0.1503(5) 0.2285(3) 0.6495(4) 0.0510(12) Uani 1 2 d . . .
C9 C 0.0710(4) 0.2246(3) 0.5239(4) 0.0389(10) Uani 1 2 d . . .
C10 C 0.0870(5) 0.4842(4) 0.1684(5) 0.0597(15) Uani 1 2 d . . .
C11 C 0.1017(6) 0.2409(4) 0.7743(5) 0.0644(16) Uani 1 2 d . . .
C12 C 0.7291(6) 0.2897(5) 0.1545(8) 0.100(2) Uani 1 2 d . . .
C13 C 0.3969(4) 0.2101(4) 0.3960(5) 0.0556(14) Uani 1 2 d . . .
C14 C 0.0493(5) 0.4942(3) 0.3134(5) 0.0578(14) Uani 1 2 d . . .
C15 C 0.3262(5) 0.4763(3) 0.2490(5) 0.0501(12) Uani 1 2 d . . .
C16 C -0.1139(4) 0.0687(3) -0.0048(5) 0.0539(12) Uani 1 2 d . . .
C17 C 0.6394(9) 0.3949(5) 0.0381(10) 0.137(4) Uani 1 2 d . . .
C18 C -0.0587(4) 0.2334(3) 0.5263(5) 0.0476(12) Uani 1 2 d . . .
C19 C 0.6041(5) 0.3035(4) 0.0741(6) 0.0604(14) Uani 1 2 d . . .
C20 C 0.0000(4) 0.1289(3) 0.2327(4) 0.0384(9) Uani 1 2 d . . .
C21 C 0.5013(5) 0.1687(5) 0.4009(6) 0.077(2) Uani 1 2 d . . .
C22 C -0.1056(5) 0.2458(4) 0.6513(5) 0.0604(15) Uani 1 2 d . . .
C23 C 0.5570(8) 0.2232(7) -0.1953(7) 0.129(3) Uani 1 2 d . . .
C24 C 0.3538(5) 0.5560(3) 0.3795(6) 0.0648(15) Uani 1 2 d . . .
C25 C 0.2061(5) 0.4382(3) 0.4770(4) 0.0507(12) Uani 1 2 d . . .
C26 C 0.0838(5) 0.4231(3) 0.3869(4) 0.0463(11) Uani 1 2 d . . .
C27 C 0.3188(6) 0.5237(4) 0.5090(6) 0.0735(16) Uani 1 2 d . . .
C28 C -0.1752(5) -0.0108(3) 0.1682(6) 0.0659(15) Uani 1 2 d . . .
C29 C 0.2436(6) 0.0642(3) 0.3717(5) 0.0620(15) Uani 1 2 d . . .
C30 C 0.2670(4) 0.1578(3) 0.3795(4) 0.0407(10) Uani 1 2 d . . .
C31 C 0.3517(8) 0.0238(4) 0.3765(6) 0.087(2) Uani 1 2 d . . .
C32 C 0.5427(6) 0.1286(4) -0.0237(9) 0.104(3) Uani 1 2 d . . .
B1 B 0.3808(4) 0.2671(3) 0.0845(5) 0.0384(11) Uani 1 2 d . . .
H1 H -0.0709 0.05276 0.36288 0.0652 Uiso 1 2 calc R . .
H2 H -0.05881 0.25744 0.85962 0.0871 Uiso 1 2 calc R . .
H3 H 0.03509 0.18454 0.06991 0.0504 Uiso 1 2 calc R . .
H4 H 0.54899 0.05006 0.39236 0.1147 Uiso 1 2 calc R . .
H5 H 0.21626 0.42288 0.05759 0.0584 Uiso 1 2 calc R . .
H6 H -0.25583 -0.04713 -0.03692 0.0680 Uiso 1 2 calc R . .
H7 H 0.23612 0.22221 0.64856 0.0631 Uiso 1 2 calc R . .
H8 H 0.10582 0.54431 0.14766 0.0769 Uiso 1 2 calc R . .
H9 H 0.01282 0.44267 0.10039 0.0770 Uiso 1 2 calc R . .
H10 H 0.15554 0.24389 0.85749 0.0805 Uiso 1 2 calc R . .
H11 H 0.7061 0.23331 0.1836 0.1137 Uiso 1 2 calc R . .
H12 H 0.79411 0.28611 0.09467 0.1136 Uiso 1 2 calc R . .
H13 H 0.76492 0.34033 0.23548 0.1137 Uiso 1 2 calc R . .
H14 H 0.41279 0.27326 0.40462 0.0707 Uiso 1 2 calc R . .
H15 H 0.09649 0.55504 0.37055 0.0758 Uiso 1 2 calc R . .
H16 H -0.0453 0.48815 0.30405 0.0757 Uiso 1 2 calc R . .
H17 H 0.40421 0.46903 0.20716 0.0621 Uiso 1 2 calc R . .
H18 H -0.12547 0.07352 -0.09704 0.0606 Uiso 1 2 calc R . .
H19 H 0.67443 0.44367 0.12152 0.1752 Uiso 1 2 calc R . .
H20 H 0.70411 0.39473 -0.0226 0.1751 Uiso 1 2 calc R . .
H21 H 0.56067 0.40458 -0.00931 0.1751 Uiso 1 2 calc R . .
H22 H -0.11286 0.23052 0.44338 0.0610 Uiso 1 2 calc R . .
H23 H 0.58756 0.20402 0.41036 0.1016 Uiso 1 2 calc R . .
H24 H -0.19164 0.25161 0.65266 0.0810 Uiso 1 2 calc R . .
H25 H 0.50029 0.17079 -0.26384 0.1559 Uiso 1 2 calc R . .
H26 H 0.54209 0.2788 -0.21601 0.1559 Uiso 1 2 calc R . .
H27 H 0.64777 0.22266 -0.19776 0.1559 Uiso 1 2 calc R . .
H28 H 0.44698 0.58805 0.39797 0.0721 Uiso 1 2 calc R . .
H29 H 0.3009 0.59796 0.36183 0.0721 Uiso 1 2 calc R . .
H30 H 0.19899 0.40781 0.55427 0.0601 Uiso 1 2 calc R . .
H31 H 0.00776 0.38463 0.41304 0.0591 Uiso 1 2 calc R . .
H32 H 0.39595 0.51051 0.55607 0.0789 Uiso 1 2 calc R . .
H33 H 0.29387 0.57238 0.57169 0.0789 Uiso 1 2 calc R . .
H34 H -0.22645 -0.06105 0.19222 0.0748 Uiso 1 2 calc R . .
H35 H 0.15762 0.02904 0.36427 0.0749 Uiso 1 2 calc R . .
H36 H 0.33737 -0.03899 0.37072 0.1079 Uiso 1 2 calc R . .
H37 H 0.52031 0.12588 0.0666 0.1238 Uiso 1 2 calc R . .
H38 H 0.48404 0.07826 -0.09415 0.1238 Uiso 1 2 calc R . .
H39 H 0.63232 0.1243 -0.0243 0.1237 Uiso 1 2 calc R . .

loop_
_atom_site_aniso_label
_atom_site_aniso_U_11
_atom_site_aniso_U_22
_atom_site_aniso_U_33
_atom_site_aniso_U_12
_atom_site_aniso_U_13
_atom_site_aniso_U_23
Rh1 0.03324(14) 0.03178(14) 0.02963(13) 0.01131(10) 0.00740(10) 0.00572(10)
P1 0.0341(4) 0.0348(5) 0.0313(4) 0.0120(4) 0.0056(4) 0.0088(4)
O1 0.0389(15) 0.071(2) 0.0439(16) 0.0206(14) 0.0142(12) 0.0001(14)
O2 0.0360(14) 0.0628(19) 0.0492(17) 0.0055(13) 0.0125(13) -0.0006(14)
O3 0.0390(14) 0.0439(15) 0.0427(14) 0.0141(12) 0.0157(12) 0.0042(12)
C1 0.052(3) 0.050(2) 0.061(3) 0.003(2) 0.001(2) 0.019(2)
C2 0.042(2) 0.088(4) 0.063(3) 0.019(2) 0.024(2) 0.001(3)
C3 0.086(4) 0.079(3) 0.053(3) 0.039(3) 0.036(3) 0.030(3)
C4 0.040(2) 0.044(2) 0.042(2) 0.0103(17) 0.0044(16) 0.0061(17)
C5 0.089(4) 0.130(6) 0.067(3) 0.081(4) 0.008(3) 0.029(4)
C6 0.059(3) 0.045(2) 0.042(2) 0.0167(19) 0.0171(19) 0.0180(18)
C7 0.045(2) 0.056(3) 0.069(3) 0.006(2) -0.008(2) -0.008(2)
C8 0.054(2) 0.064(3) 0.040(2) 0.023(2) 0.0081(18) 0.0143(19)
C9 0.043(2) 0.043(2) 0.0374(19) 0.0180(16) 0.0129(16) 0.0143(16)
C10 0.070(3) 0.063(3) 0.060(3) 0.034(3) 0.009(2) 0.027(2)
C11 0.081(4) 0.083(4) 0.038(2) 0.034(3) 0.011(2) 0.018(2)
C12 0.046(3) 0.131(6) 0.107(5) 0.023(4) 0.008(3) -0.003(4)
C13 0.043(2) 0.078(3) 0.056(3) 0.025(2) 0.007(2) 0.029(2)
C14 0.058(3) 0.055(3) 0.077(3) 0.034(2) 0.024(2) 0.023(2)
C15 0.052(2) 0.041(2) 0.062(3) 0.0101(18) 0.022(2) 0.019(2)
C16 0.045(2) 0.060(3) 0.047(2) 0.013(2) -0.0058(19) -0.001(2)
C17 0.140(7) 0.089(5) 0.209(10) 0.015(5) 0.113(7) 0.064(6)
C18 0.047(2) 0.059(3) 0.047(2) 0.023(2) 0.0149(18) 0.021(2)
C19 0.041(2) 0.067(3) 0.071(3) 0.009(2) 0.024(2) 0.011(2)
C20 0.0352(18) 0.0363(19) 0.042(2) 0.0098(15) 0.0029(15) 0.0068(15)
C21 0.054(3) 0.126(5) 0.074(4) 0.047(3) 0.013(3) 0.048(4)
C22 0.062(3) 0.073(3) 0.068(3) 0.036(3) 0.032(2) 0.032(3)
C23 0.092(5) 0.227(10) 0.071(4) 0.047(6) 0.048(4) 0.018(5)
C24 0.061(3) 0.039(2) 0.080(4) 0.001(2) 0.002(3) 0.002(2)
C25 0.075(3) 0.044(2) 0.0310(19) 0.020(2) 0.0105(19) -0.0004(16)
C26 0.059(3) 0.042(2) 0.047(2) 0.0240(19) 0.0266(19) 0.0093(17)
C27 0.085(4) 0.055(3) 0.057(3) 0.004(3) -0.007(3) -0.010(2)
C28 0.053(3) 0.046(3) 0.088(4) -0.003(2) 0.007(3) 0.012(2)
C29 0.073(3) 0.053(3) 0.061(3) 0.032(2) -0.006(2) 0.009(2)
C30 0.050(2) 0.045(2) 0.0324(18) 0.0227(18) 0.0058(16) 0.0106(16)
C31 0.123(6) 0.070(4) 0.077(4) 0.067(4) -0.010(4) 0.008(3)
C32 0.067(4) 0.078(4) 0.164(7) 0.041(3) 0.025(4) -0.001(4)
B1 0.043(2) 0.036(2) 0.036(2) 0.0103(17) 0.0144(18) 0.0067(17)

loop_
_atom_type_symbol
_atom_type_description
_atom_type_scat_dispersion_real
_atom_type_scat_dispersion_imag
_atom_type_scat_source
C C 0.0033 0.0016
;
International Tables for Crystallography
(Vol. C, Tables 4.2.6.8 and 6.1.1.4)
;
H H 0.0000 0.0000
;
International Tables for Crystallography
(Vol. C, Table 6.1.1.4)
;
B B 0.0013 0.0007
;
International Tables for Crystallography
(Vol. C, Tables 4.2.6.8 and 6.1.1.4)
;
O O 0.0106 0.0060
;
International Tables for Crystallography
(Vol. C, Tables 4.2.6.8 and 6.1.1.4)
;
P P 0.1023 0.0942
;
International Tables for Crystallography
(Vol. C, Tables 4.2.6.8 and 6.1.1.4)
;
Rh Rh -1.1178 0.9187
;
International Tables for Crystallography
(Vol. C, Tables 4.2.6.8 and 6.1.1.4)
;

loop_
_geom_angle_atom_site_label_1
_geom_angle_atom_site_label_2
_geom_angle_atom_site_label_3
_geom_angle
_geom_angle_publ_flag
_geom_angle_site_symmetry_1
_geom_angle_site_symmetry_3
P1 Rh1 O3 87.10(9) yes . .
P1 Rh1 C6 158.50(10) yes . .
P1 Rh1 C15 164.16(13) yes . .
P1 Rh1 C25 94.08(13) yes . .
P1 Rh1 C26 95.97(13) yes . .
O3 Rh1 C6 87.45(15) yes . .
O3 Rh1 C15 92.36(15) yes . .
O3 Rh1 C25 161.89(16) yes . .
O3 Rh1 C26 158.69(13) yes . .
C6 Rh1 C15 36.97(16) yes . .
C6 Rh1 C25 97.50(17) yes . .
C6 Rh1 C26 82.00(18) yes . .
C15 Rh1 C25 81.60(17) yes . .
C15 Rh1 C26 90.28(17) yes . .
C25 Rh1 C26 39.15(18) yes . .
Rh1 P1 C9 119.17(14) yes . .
Rh1 P1 C20 112.86(14) yes . .
Rh1 P1 C30 110.74(14) yes . .
C9 P1 C20 103.38(17) yes . .
C9 P1 C30 104.71(19) yes . .
C20 P1 C30 104.69(17) yes . .
C2 O1 B1 108.4(3) yes . .
C19 O2 B1 108.6(3) yes . .
Rh1 O3 B1 134.7(2) yes . .
C20 C1 C28 119.9(5) yes . .
O1 C2 C19 103.1(4) yes . .
O1 C2 C23 109.2(5) yes . .
O1 C2 C32 106.2(4) yes . .
C19 C2 C23 118.9(5) yes . .
C19 C2 C32 110.3(5) yes . .
C23 C2 C32 108.4(6) yes . .
C11 C3 C22 119.4(5) yes . .
C16 C4 C20 119.8(4) yes . .
C21 C5 C31 120.7(7) yes . .
Rh1 C6 C10 108.2(3) yes . .
Rh1 C6 C15 72.3(3) yes . .
C10 C6 C15 126.3(4) yes . .
C16 C7 C28 120.4(4) yes . .
C9 C8 C11 120.6(5) yes . .
P1 C9 C8 122.0(3) yes . .
P1 C9 C18 119.1(3) yes . .
C8 C9 C18 118.8(4) yes . .
C6 C10 C14 113.6(4) yes . .
C3 C11 C8 120.3(5) yes . .
C21 C13 C30 120.5(5) yes . .
C10 C14 C26 113.3(4) yes . .
Rh1 C15 C6 70.7(3) yes . .
Rh1 C15 C24 111.3(3) yes . .
C6 C15 C24 123.1(5) yes . .
C4 C16 C7 120.7(5) yes . .
C9 C18 C22 119.9(4) yes . .
O2 C19 C2 102.8(3) yes . .
O2 C19 C12 109.2(5) yes . .
O2 C19 C17 106.4(5) yes . .
C2 C19 C12 115.4(5) yes . .
C2 C19 C17 114.2(5) yes . .
C12 C19 C17 108.2(5) yes . .
P1 C20 C1 122.3(3) yes . .
P1 C20 C4 118.3(3) yes . .
C1 C20 C4 119.4(3) yes . .
C5 C21 C13 120.4(5) yes . .
C3 C22 C18 120.9(5) yes . .
C15 C24 C27 112.6(4) yes . .
Rh1 C25 C26 70.8(2) yes . .
Rh1 C25 C27 111.3(3) yes . .
C26 C25 C27 125.3(5) yes . .
Rh1 C26 C14 112.9(3) yes . .
Rh1 C26 C25 70.1(3) yes . .
C14 C26 C25 123.3(4) yes . .
C24 C27 C25 113.9(4) yes . .
C1 C28 C7 119.7(5) yes . .
C30 C29 C31 119.2(5) yes . .
P1 C30 C13 117.8(4) yes . .
P1 C30 C29 123.0(3) yes . .
C13 C30 C29 119.2(5) yes . .
C5 C31 C29 120.0(6) yes . .
O1 B1 O2 110.0(4) yes . .
O1 B1 O3 122.7(3) yes . .
O2 B1 O3 127.3(4) yes . .
C20 C1 H1 119.400 no . .
C28 C1 H1 120.709 no . .
C11 C3 H2 120.311 no . .
C22 C3 H2 120.250 no . .
C16 C4 H3 120.433 no . .
C20 C4 H3 119.724 no . .
C21 C5 H4 119.830 no . .
C31 C5 H4 119.458 no . .
Rh1 C6 H5 113.668 no . .
C10 C6 H5 113.850 no . .
C15 C6 H5 114.132 no . .
C16 C7 H6 119.761 no . .
C28 C7 H6 119.852 no . .
C9 C8 H7 119.292 no . .
C11 C8 H7 120.097 no . .
C6 C10 H8 107.705 no . .
C6 C10 H9 108.511 no . .
C14 C10 H8 108.925 no . .
C14 C10 H9 108.528 no . .
H8 C10 H9 109.495 no . .
C3 C11 H10 119.723 no . .
C8 C11 H10 119.979 no . .
C19 C12 H11 108.783 no . .
C19 C12 H12 109.640 no . .
C19 C12 H13 110.074 no . .
H11 C12 H12 109.442 no . .
H11 C12 H13 109.445 no . .
H12 C12 H13 109.441 no . .
C21 C13 H14 120.335 no . .
C30 C13 H14 119.148 no . .
C10 C14 H15 108.296 no . .
C10 C14 H16 108.520 no . .
C26 C14 H15 108.225 no . .
C26 C14 H16 108.989 no . .
H15 C14 H16 109.500 no . .
Rh1 C15 H17 114.369 no . .
C6 C15 H17 114.715 no . .
C24 C15 H17 114.621 no . .
C4 C16 H18 119.413 no . .
C7 C16 H18 119.874 no . .
C19 C17 H19 110.420 no . .
C19 C17 H20 109.754 no . .
C19 C17 H21 108.316 no . .
H19 C17 H20 109.447 no . .
H19 C17 H21 109.440 no . .
H20 C17 H21 109.444 no . .
C9 C18 H22 119.741 no . .
C22 C18 H22 120.330 no . .
C5 C21 H23 119.682 no . .
C13 C21 H23 119.921 no . .
C3 C22 H24 119.326 no . .
C18 C22 H24 119.754 no . .
C2 C23 H25 110.438 no . .
C2 C23 H26 108.476 no . .
C2 C23 H27 109.578 no . .
H25 C23 H26 109.444 no . .
H25 C23 H27 109.445 no . .
H26 C23 H27 109.440 no . .
C15 C24 H28 109.110 no . .
C15 C24 H29 108.424 no . .
C27 C24 H28 108.814 no . .
C27 C24 H29 108.374 no . .
H28 C24 H29 109.497 no . .
Rh1 C25 H30 113.709 no . .
C26 C25 H30 113.766 no . .
C27 C25 H30 114.001 no . .
Rh1 C26 H31 114.293 no . .
C14 C26 H31 114.057 no . .
C25 C26 H31 114.559 no . .
C24 C27 H32 108.733 no . .
C24 C27 H33 109.106 no . .
C25 C27 H32 107.836 no . .
C25 C27 H33 107.698 no . .
H32 C27 H33 109.481 no . .
C1 C28 H34 119.834 no . .
C7 C28 H34 120.406 no . .
C30 C29 H35 119.969 no . .
C31 C29 H35 120.876 no . .
C5 C31 H36 119.891 no . .
C29 C31 H36 120.073 no . .
C2 C32 H37 108.683 no . .
C2 C32 H38 109.707 no . .
C2 C32 H39 110.105 no . .
H37 C32 H38 109.440 no . .
H37 C32 H39 109.441 no . .
H38 C32 H39 109.447 no . .

loop_
_geom_bond_atom_site_label_1
_geom_bond_atom_site_label_2
_geom_bond_distance
_geom_bond_publ_flag
_geom_bond_site_symmetry_2
Rh1 P1 2.3202(11) yes .
Rh1 O3 2.046(3) yes .
Rh1 C6 2.183(5) yes .
Rh1 C15 2.203(5) yes .
Rh1 C25 2.114(4) yes .
Rh1 C26 2.124(5) yes .
P1 C9 1.826(4) yes .
P1 C20 1.834(3) yes .
P1 C30 1.828(5) yes .
O1 C2 1.440(6) yes .
O1 B1 1.404(5) yes .
O2 C19 1.439(6) yes .
O2 B1 1.405(5) yes .
O3 B1 1.302(6) yes .
C1 C20 1.392(6) yes .
C1 C28 1.386(6) yes .
C2 C19 1.567(6) yes .
C2 C23 1.486(9) yes .
C2 C32 1.546(10) yes .
C3 C11 1.382(9) yes .
C3 C22 1.392(7) yes .
C4 C16 1.385(5) yes .
C4 C20 1.386(6) yes .
C5 C21 1.347(11) yes .
C5 C31 1.376(10) yes .
C6 C10 1.507(8) yes .
C6 C15 1.391(6) yes .
C7 C16 1.355(7) yes .
C7 C28 1.385(9) yes .
C8 C9 1.398(6) yes .
C8 C11 1.387(7) yes .
C9 C18 1.403(6) yes .
C10 C14 1.522(8) yes .
C12 C19 1.536(9) yes .
C13 C21 1.387(9) yes .
C13 C30 1.393(6) yes .
C14 C26 1.519(8) yes .
C15 C24 1.527(6) yes .
C17 C19 1.500(11) yes .
C18 C22 1.380(7) yes .
C24 C27 1.528(8) yes .
C25 C26 1.420(6) yes .
C25 C27 1.506(7) yes .
C29 C30 1.385(7) yes .
C29 C31 1.412(10) yes .
C1 H1 0.930 no .
C3 H2 0.930 no .
C4 H3 0.930 no .
C5 H4 0.930 no .
C6 H5 0.980 no .
C7 H6 0.930 no .
C8 H7 0.930 no .
C10 H8 0.970 no .
C10 H9 0.970 no .
C11 H10 0.930 no .
C12 H11 0.960 no .
C12 H12 0.960 no .
C12 H13 0.960 no .
C13 H14 0.930 no .
C14 H15 0.970 no .
C14 H16 0.970 no .
C15 H17 0.980 no .
C16 H18 0.930 no .
C17 H19 0.960 no .
C17 H20 0.960 no .
C17 H21 0.960 no .
C18 H22 0.930 no .
C21 H23 0.930 no .
C22 H24 0.930 no .
C23 H25 0.960 no .
C23 H26 0.960 no .
C23 H27 0.960 no .
C24 H28 0.970 no .
C24 H29 0.970 no .
C25 H30 0.980 no .
C26 H31 0.980 no .
C27 H32 0.970 no .
C27 H33 0.970 no .
C28 H34 0.930 no .
C29 H35 0.930 no .
C31 H36 0.930 no .
C32 H37 0.960 no .
C32 H38 0.960 no .
C32 H39 0.960 no .

loop_
_geom_contact_atom_site_label_1
_geom_contact_atom_site_label_2
_geom_contact_distance
_geom_contact_publ_flag
_geom_contact_site_symmetry_1
_geom_contact_site_symmetry_2
Rh1 C4 3.555(4) no . .
Rh1 C13 3.482(6) no . .
O1 C17 3.170(8) no . .
O2 C13 3.204(6) no . .
O2 C15 3.543(6) no . .
O2 C21 3.503(8) no . .
O2 C32 3.118(8) no . .
O3 C2 3.548(6) no . .
O3 C4 3.167(5) no . .
O3 C13 3.252(6) no . .
O3 C19 3.573(6) no . .
O3 C20 3.552(5) no . .
O3 C30 3.326(5) no . .
C1 C9 3.167(5) no . .
C1 C16 2.759(7) no . .
C1 C18 3.254(6) no . .
C1 C29 3.405(8) no . .
C1 C30 3.575(6) no . .
C3 C9 2.795(7) no . .
C4 C28 2.764(7) no . .
C5 C30 2.776(9) no . .
C6 C27 3.429(6) no . .
C7 C20 2.767(5) no . .
C8 C22 2.765(8) no . .
C8 C30 3.161(6) no . .
C9 C25 3.422(6) no . .
C9 C26 3.574(6) no . .
C9 C29 3.562(7) no . .
C10 C24 3.118(7) no . .
C10 C25 3.443(7) no . .
C11 C18 2.780(7) no . .
C12 C23 3.542(9) no . .
C12 C32 2.870(8) no . .
C12 B1 3.572(8) no . .
C13 C31 2.752(9) no . .
C13 B1 3.382(7) no . .
C14 C15 3.112(7) no . .
C14 C24 3.078(7) no . .
C14 C27 3.124(8) no . .
C15 B1 3.479(7) no . .
C17 C23 2.993(11) no . .
C17 B1 3.125(10) no . .
C18 C20 3.210(6) no . .
C18 C26 3.592(7) no . .
C20 C29 3.214(7) no . .
C21 C29 2.772(8) no . .
C23 B1 3.545(9) no . .
C24 C26 3.125(7) no . .
C32 B1 3.105(9) no . .
O1 C7 3.594(6) no . 2_555
O1 C11 3.430(7) no . 1_554
O1 C28 3.384(5) no . 2_555
O3 C11 3.593(6) no . 1_554
C4 C7 3.476(7) no . 2_555
C5 C31 3.574(11) no . 2_656
C7 O1 3.594(6) no . 2_555
C7 C4 3.476(7) no . 2_555
C7 C16 3.592(7) no . 2_555
C11 O1 3.430(7) no . 1_556
C11 O3 3.593(6) no . 1_556
C14 C26 3.546(7) no . 2_566
C16 C7 3.592(7) no . 2_555
C16 C16 3.531(8) no . 2_555
C26 C14 3.546(7) no . 2_566
C28 O1 3.384(5) no . 2_555
C31 C5 3.574(11) no . 2_656
Rh1 H3 2.9745 no . .
Rh1 H9 3.3337 no . .
Rh1 H14 2.9267 no . .
Rh1 H15 3.5869 no . .
Rh1 H32 3.3370 no . .
P1 H1 2.9247 no . .
P1 H3 2.8340 no . .
P1 H7 2.9161 no . .
P1 H14 2.8180 no . .
P1 H22 2.8636 no . .
P1 H30 3.0452 no . .
P1 H31 3.1466 no . .
P1 H35 2.9379 no . .
O1 H21 2.8911 no . .
O1 H25 2.5802 no . .
O1 H26 2.5685 no . .
O1 H27 3.2137 no . .
O1 H37 2.5646 no . .
O1 H38 2.5700 no . .
O1 H39 3.2251 no . .
O2 H11 2.6147 no . .
O2 H12 3.2494 no . .
O2 H13 2.6229 no . .
O2 H14 2.7999 no . .
O2 H17 2.8691 no . .
O2 H19 2.5427 no . .
O2 H20 3.1925 no . .
O2 H21 2.5256 no . .
O2 H23 3.3245 no . .
O2 H37 2.8128 no . .
O3 H3 2.4278 no . .
O3 H5 2.7515 no . .
O3 H14 2.9838 no . .
O3 H17 2.9929 no . .
C1 H3 3.2382 no . .
C1 H6 3.2362 no . .
C1 H22 2.9748 no . .
C1 H35 2.7180 no . .
C2 H11 2.7697 no . .
C2 H12 2.8537 no . .
C2 H13 3.4343 no . .
C2 H19 3.3964 no . .
C2 H20 2.8199 no . .
C2 H21 2.6917 no . .
C3 H7 3.2392 no . .
C3 H22 3.2503 no . .
C4 H1 3.2351 no . .
C4 H6 3.2197 no . .
C5 H14 3.2097 no . .
C5 H35 3.2567 no . .
C5 H37 3.4980 no . .
C6 H15 2.9356 no . .
C6 H16 3.3056 no . .
C6 H28 3.2800 no . .
C6 H29 2.6496 no . .
C7 H1 3.2409 no . .
C7 H3 3.2195 no . .
C8 H2 3.2412 no . .
C8 H22 3.2513 no . .
C8 H30 3.0537 no . .
C9 H1 2.7605 no . .
C9 H10 3.2560 no . .
C9 H24 3.2487 no . .
C9 H30 2.7683 no . .
C9 H31 3.0640 no . .
C9 H35 3.4466 no . .
C10 H17 3.3792 no . .
C10 H29 2.7551 no . .
C10 H31 3.2277 no . .
C11 H24 3.2310 no . .
C12 H19 2.6291 no . .
C12 H20 2.6540 no . .
C12 H21 3.2899 no . .
C12 H23 3.4406 no . .
C12 H27 3.3718 no . .
C12 H37 2.8391 no . .
C12 H39 2.6698 no . .
C13 H4 3.2123 no . .
C13 H7 3.1807 no . .
C13 H35 3.2369 no . .
C14 H5 3.3832 no . .
C14 H29 2.6958 no . .
C14 H30 3.3675 no . .
C14 H33 3.2213 no . .
C15 H8 2.9070 no . .
C15 H9 3.3278 no . .
C15 H15 3.1811 no . .
C15 H32 2.9508 no . .
C15 H33 3.3165 no . .
C16 H34 3.2164 no . .
C17 H11 3.2855 no . .
C17 H12 2.6733 no . .
C17 H13 2.6196 no . .
C17 H17 3.4134 no . .
C17 H26 2.6898 no . .
C17 H27 3.1590 no . .
C18 H1 2.8645 no . .
C18 H2 3.2481 no . .
C18 H7 3.2494 no . .
C18 H30 3.2961 no . .
C18 H31 2.7775 no . .
C19 H25 3.4355 no . .
C19 H26 2.7982 no . .
C19 H27 2.8527 no . .
C19 H37 2.6531 no . .
C19 H38 3.3792 no . .
C19 H39 2.8083 no . .
C20 H18 3.2340 no . .
C20 H22 2.8684 no . .
C20 H34 3.2431 no . .
C20 H35 2.8768 no . .
C21 H11 3.3661 no . .
C21 H36 3.2015 no . .
C21 H37 3.2793 no . .
C22 H10 3.2348 no . .
C23 H12 3.3874 no . .
C23 H20 2.8096 no . .
C23 H21 2.9828 no . .
C23 H37 3.2818 no . .
C23 H38 2.6308 no . .
C23 H39 2.6700 no . .
C24 H5 3.3570 no . .
C24 H8 3.2133 no . .
C24 H15 2.6944 no . .
C24 H30 3.3956 no . .
C25 H15 2.6657 no . .
C25 H16 3.3047 no . .
C25 H28 3.3122 no . .
C25 H29 2.9483 no . .
C26 H8 3.3121 no . .
C26 H9 2.9475 no . .
C26 H22 3.4045 no . .
C26 H29 3.1888 no . .
C26 H32 3.3423 no . .
C26 H33 2.9130 no . .
C27 H15 2.7590 no . .
C27 H17 3.2214 no . .
C27 H31 3.3844 no . .
C28 H18 3.2176 no . .
C29 H1 3.2632 no . .
C29 H4 3.2534 no . .
C29 H7 3.2743 no . .
C29 H14 3.2308 no . .
C30 H1 3.5292 no . .
C30 H7 2.7259 no . .
C30 H23 3.2505 no . .
C30 H36 3.2516 no . .
C31 H23 3.2045 no . .
C32 H11 2.5075 no . .
C32 H12 3.0693 no . .
C32 H25 2.6132 no . .
C32 H26 3.2916 no . .
C32 H27 2.6629 no . .
B1 H3 3.5496 no . .
B1 H5 3.2846 no . .
B1 H14 3.1322 no . .
B1 H17 3.0202 no . .
B1 H19 3.5489 no . .
B1 H21 2.8937 no . .
B1 H37 2.8633 no . .
B1 H38 3.5194 no . .
H1 H22 2.8222 no . .
H1 H34 2.3245 no . .
H1 H35 2.5091 no . .
H2 H10 2.3122 no . .
H2 H24 2.3158 no . .
H3 H18 2.3131 no . .
H4 H23 2.2707 no . .
H4 H36 2.2970 no . .
H5 H8 2.4738 no . .
H5 H9 2.3025 no . .
H5 H17 2.2013 no . .
H5 H29 3.4579 no . .
H6 H18 2.2803 no . .
H6 H34 2.3193 no . .
H7 H10 2.3177 no . .
H7 H14 3.3390 no . .
H7 H30 3.2695 no . .
H7 H35 3.4946 no . .
H8 H15 2.1975 no . .
H8 H16 2.4943 no . .
H8 H29 2.6215 no . .
H9 H15 2.7791 no . .
H9 H16 2.1960 no . .
H9 H31 3.4080 no . .
H11 H19 3.4921 no . .
H11 H20 3.5357 no . .
H11 H23 2.7682 no . .
H11 H37 2.2575 no . .
H11 H38 3.4515 no . .
H11 H39 2.2857 no . .
H12 H19 2.9434 no . .
H12 H20 2.5100 no . .
H12 H21 3.5484 no . .
H12 H27 2.9670 no . .
H12 H37 3.2840 no . .
H12 H39 2.6168 no . .
H13 H19 2.4256 no . .
H13 H20 2.9026 no . .
H13 H21 3.4955 no . .
H13 H23 3.3831 no . .
H14 H23 2.3203 no . .
H15 H28 3.5772 no . .
H15 H29 2.1219 no . .
H15 H30 3.4598 no . .
H15 H31 2.7142 no . .
H15 H33 2.6288 no . .
H16 H29 3.5766 no . .
H16 H31 2.2341 no . .
H17 H19 3.1426 no . .
H17 H21 2.9920 no . .
H17 H28 2.2534 no . .
H17 H29 2.7397 no . .
H17 H32 3.3982 no . .
H20 H26 2.4839 no . .
H20 H27 2.7284 no . .
H21 H26 2.4527 no . .
H21 H27 3.3830 no . .
H22 H24 2.3111 no . .
H22 H31 2.5206 no . .
H23 H37 3.2974 no . .
H25 H37 3.4831 no . .
H25 H38 2.4210 no . .
H25 H39 2.9103 no . .
H26 H38 3.4979 no . .
H26 H39 3.5557 no . .
H27 H37 3.5342 no . .
H27 H38 2.9371 no . .
H27 H39 2.5166 no . .
H28 H32 2.2083 no . .
H28 H33 2.5066 no . .
H29 H32 2.7859 no . .
H29 H33 2.2060 no . .
H30 H31 2.2221 no . .
H30 H32 2.3027 no . .
H30 H33 2.4609 no . .
H31 H33 3.5943 no . .
H35 H36 2.3556 no . .
O1 H6 3.0852 no . 2_555
O1 H7 3.2322 no . 1_554
O1 H10 2.6620 no . 1_554
O1 H34 2.6605 no . 2_555
O2 H32 3.3417 no . 2_666
O2 H33 3.0804 no . 2_666
O3 H6 3.2798 no . 2_555
O3 H10 2.6818 no . 1_554
C1 H18 3.5923 no . 2_555
C2 H34 3.4706 no . 2_555
C3 H3 3.3139 no . 1_556
C3 H8 3.4102 no . 2_566
C3 H18 3.2334 no . 1_556
C3 H27 3.4104 no . 1_456
C4 H2 3.3358 no . 1_554
C4 H6 3.5005 no . 2_555
C4 H12 3.3611 no . 1_455
C5 H4 3.2060 no . 2_656
C5 H25 3.3881 no . 1_556
C5 H36 3.1244 no . 2_656
C5 H38 3.4871 no . 2_655
C6 H20 3.0188 no . 2_665
C7 H3 3.5624 no . 2_555
C7 H37 3.4633 no . 2_555
C7 H38 3.2239 no . 2_555
C7 H39 3.0662 no . 1_455
C8 H34 3.4724 no . 2_556
C10 H8 3.4132 no . 2_565
C10 H9 3.2575 no . 2_565
C10 H20 3.2332 no . 2_665
C11 H3 3.3373 no . 1_556
C11 H5 3.3913 no . 1_556
C11 H34 3.3686 no . 2_556
C12 H9 3.5358 no . 1_655
C12 H16 3.3353 no . 1_655
C12 H22 3.5296 no . 1_655
C12 H31 3.4661 no . 1_655
C12 H33 3.1372 no . 2_666
C13 H28 3.2730 no . 2_666
C14 H13 3.2635 no . 1_455
C14 H30 3.5390 no . 2_566
C14 H31 3.1481 no . 2_566
C15 H20 3.3288 no . 2_665
C15 H21 3.4607 no . 2_665
C15 H32 3.2488 no . 2_666
C16 H2 3.4122 no . 1_554
C16 H35 3.4925 no . 2_555
C16 H39 2.9767 no . 1_455
C17 H5 3.2570 no . 2_665
C17 H8 3.4976 no . 2_665
C17 H17 3.5807 no . 2_665
C18 H15 3.3162 no . 2_566
C19 H33 3.5313 no . 2_666
C21 H25 3.3207 no . 1_556
C22 H8 3.4083 no . 2_566
C22 H15 3.0921 no . 2_566
C22 H27 3.1354 no . 1_456
C22 H29 3.5005 no . 2_566
C22 H36 3.4919 no . 2_556
C23 H7 3.5386 no . 1_554
C23 H24 3.1886 no . 1_654
C23 H36 3.4657 no . 2_655
C24 H14 3.3131 no . 2_666
C24 H26 3.3472 no . 2_665
C24 H32 3.0750 no . 2_666
C25 H16 3.0868 no . 2_566
C26 H13 3.3493 no . 1_455
C26 H15 3.2432 no . 2_566
C26 H16 3.1899 no . 2_566
C26 H31 3.5764 no . 2_566
C27 H13 3.2621 no . 2_666
C27 H14 3.5757 no . 2_666
C27 H16 3.5948 no . 2_566
C27 H19 3.5814 no . 2_666
C27 H28 3.4471 no . 2_666
C27 H32 3.2727 no . 2_666
C28 H10 3.5856 no . 2_556
C28 H38 3.1266 no . 2_555
C29 H6 3.2949 no . 2_555
C29 H18 3.0008 no . 2_555
C30 H6 3.4345 no . 2_555
C31 H4 2.9509 no . 2_656
C31 H6 3.5162 no . 2_555
C31 H18 3.2659 no . 2_555
C32 H6 3.1787 no . 2_555
C32 H34 3.3685 no . 2_555
C32 H38 3.5769 no . 2_655
B1 H6 3.2480 no . 2_555
B1 H10 2.9723 no . 1_554
H1 H35 3.3557 no . 2_556
H2 C4 3.3358 no . 1_556
H2 C16 3.4122 no . 1_556
H2 H3 2.7535 no . 1_556
H2 H5 3.4541 no . 1_556
H2 H8 3.2037 no . 2_566
H2 H9 3.1740 no . 1_556
H2 H12 2.9568 no . 1_456
H2 H18 2.8902 no . 1_556
H2 H27 2.9760 no . 1_456
H3 C3 3.3139 no . 1_554
H3 C7 3.5624 no . 2_555
H3 C11 3.3373 no . 1_554
H3 H2 2.7535 no . 1_554
H3 H6 3.4659 no . 2_555
H3 H10 2.7952 no . 1_554
H3 H12 3.2650 no . 1_455
H4 C5 3.2060 no . 2_656
H4 C31 2.9509 no . 2_656
H4 H4 3.0335 no . 2_656
H4 H25 3.2556 no . 2_655
H4 H36 2.5648 no . 2_656
H4 H38 3.1168 no . 2_655
H5 C11 3.3913 no . 1_554
H5 C17 3.2570 no . 2_665
H5 H2 3.4541 no . 1_554
H5 H10 2.9128 no . 1_554
H5 H19 3.1087 no . 2_665
H5 H20 2.8458 no . 2_665
H5 H21 3.2847 no . 2_665
H6 O1 3.0852 no . 2_555
H6 O3 3.2798 no . 2_555
H6 C4 3.5005 no . 2_555
H6 C29 3.2949 no . 2_555
H6 C30 3.4345 no . 2_555
H6 C31 3.5162 no . 2_555
H6 C32 3.1787 no . 2_555
H6 B1 3.2480 no . 2_555
H6 H3 3.4659 no . 2_555
H6 H35 3.5695 no . 2_555
H6 H37 2.7285 no . 2_555
H6 H38 2.8592 no . 2_555
H6 H39 3.0977 no . 1_455
H7 O1 3.2322 no . 1_556
H7 C23 3.5386 no . 1_556
H7 H25 3.1303 no . 1_556
H7 H26 3.1863 no . 1_556
H7 H34 3.1967 no . 2_556
H8 C3 3.4102 no . 2_566
H8 C10 3.4132 no . 2_565
H8 C17 3.4976 no . 2_665
H8 C22 3.4083 no . 2_566
H8 H2 3.2037 no . 2_566
H8 H8 3.2857 no . 2_565
H8 H9 2.6921 no . 2_565
H8 H20 2.5810 no . 2_665
H8 H24 3.1964 no . 2_566
H9 C10 3.2575 no . 2_565
H9 C12 3.5358 no . 1_455
H9 H2 3.1740 no . 1_554
H9 H8 2.6921 no . 2_565
H9 H9 2.9528 no . 2_565
H9 H12 2.9188 no . 1_455
H9 H13 3.3114 no . 1_455
H9 H19 3.5937 no . 1_455
H9 H20 3.1923 no . 1_455
H10 O1 2.6620 no . 1_556
H10 O3 2.6818 no . 1_556
H10 C28 3.5856 no . 2_556
H10 B1 2.9723 no . 1_556
H10 H3 2.7952 no . 1_556
H10 H5 2.9128 no . 1_556
H10 H34 3.0171 no . 2_556
H11 H22 3.0320 no . 1_655
H11 H33 3.4196 no . 2_666
H12 C4 3.3611 no . 1_655
H12 H2 2.9568 no . 1_654
H12 H3 3.2650 no . 1_655
H12 H9 2.9188 no . 1_655
H12 H16 3.2969 no . 1_655
H12 H31 3.4756 no . 1_655
H13 C14 3.2635 no . 1_655
H13 C26 3.3493 no . 1_655
H13 C27 3.2621 no . 2_666
H13 H9 3.3114 no . 1_655
H13 H16 2.5687 no . 1_655
H13 H22 3.2512 no . 1_655
H13 H31 2.7823 no . 1_655
H13 H32 3.5932 no . 2_666
H13 H33 2.3218 no . 2_666
H14 C24 3.3131 no . 2_666
H14 C27 3.5757 no . 2_666
H14 H28 2.5845 no . 2_666
H14 H29 3.4767 no . 2_666
H14 H32 3.3915 no . 2_666
H14 H33 3.3948 no . 2_666
H15 C18 3.3162 no . 2_566
H15 C22 3.0921 no . 2_566
H15 C26 3.2432 no . 2_566
H15 H16 3.5094 no . 2_566
H15 H22 3.3684 no . 2_566
H15 H24 2.9808 no . 2_566
H15 H30 3.4203 no . 2_566
H15 H31 2.6132 no . 2_566
H16 C12 3.3353 no . 1_455
H16 C25 3.0868 no . 2_566
H16 C26 3.1899 no . 2_566
H16 C27 3.5948 no . 2_566
H16 H12 3.2969 no . 1_455
H16 H13 2.5687 no . 1_455
H16 H15 3.5094 no . 2_566
H16 H19 3.1225 no . 1_455
H16 H30 2.8049 no . 2_566
H16 H31 2.9831 no . 2_566
H16 H33 3.0642 no . 2_566
H17 C17 3.5807 no . 2_665
H17 H20 3.3506 no . 2_665
H17 H21 3.0382 no . 2_665
H17 H32 2.8736 no . 2_666
H18 C1 3.5923 no . 2_555
H18 C3 3.2334 no . 1_554
H18 C29 3.0008 no . 2_555
H18 C31 3.2659 no . 2_555
H18 H2 2.8902 no . 1_554
H18 H35 2.7181 no . 2_555
H18 H36 3.1699 no . 2_555
H18 H39 2.9494 no . 1_455
H19 C27 3.5814 no . 2_666
H19 H5 3.1087 no . 2_665
H19 H9 3.5937 no . 1_655
H19 H16 3.1225 no . 1_655
H19 H30 3.4376 no . 2_666
H19 H32 3.3322 no . 2_666
H19 H33 3.0905 no . 2_666
H20 C6 3.0188 no . 2_665
H20 C10 3.2332 no . 2_665
H20 C15 3.3288 no . 2_665
H20 H5 2.8458 no . 2_665
H20 H8 2.5810 no . 2_665
H20 H9 3.1923 no . 1_655
H20 H17 3.3506 no . 2_665
H20 H29 3.3856 no . 2_665
H21 C15 3.4607 no . 2_665
H21 H5 3.2847 no . 2_665
H21 H17 3.0382 no . 2_665
H21 H21 3.4253 no . 2_665
H22 C12 3.5296 no . 1_455
H22 H11 3.0320 no . 1_455
H22 H13 3.2512 no . 1_455
H22 H15 3.3684 no . 2_566
H22 H23 3.0548 no . 1_455
H23 H22 3.0548 no . 1_655
H23 H24 2.9799 no . 1_655
H23 H25 3.5702 no . 1_556
H23 H28 3.4669 no . 2_666
H23 H29 3.2514 no . 2_666
H23 H33 3.3385 no . 2_666
H24 C23 3.1886 no . 1_456
H24 H8 3.1964 no . 2_566
H24 H15 2.9808 no . 2_566
H24 H23 2.9799 no . 1_455
H24 H25 3.4656 no . 1_456
H24 H26 3.2967 no . 1_456
H24 H27 2.4069 no . 1_456
H24 H29 2.8208 no . 2_566
H24 H36 3.2277 no . 2_556
H25 C5 3.3881 no . 1_554
H25 C21 3.3207 no . 1_554
H25 H4 3.2556 no . 2_655
H25 H7 3.1303 no . 1_554
H25 H23 3.5702 no . 1_554
H25 H24 3.4656 no . 1_654
H25 H34 3.2364 no . 2_555
H25 H36 3.0303 no . 2_655
H26 C24 3.3472 no . 2_665
H26 H7 3.1863 no . 1_554
H26 H24 3.2967 no . 1_654
H26 H28 2.9947 no . 2_665
H26 H29 2.9565 no . 2_665
H27 C3 3.4104 no . 1_654
H27 C22 3.1354 no . 1_654
H27 H2 2.9760 no . 1_654
H27 H24 2.4069 no . 1_654
H27 H29 3.4614 no . 2_665
H27 H36 3.0180 no . 2_655
H28 C13 3.2730 no . 2_666
H28 C27 3.4471 no . 2_666
H28 H14 2.5845 no . 2_666
H28 H23 3.4669 no . 2_666
H28 H26 2.9947 no . 2_665
H28 H32 2.5408 no . 2_666
H29 C22 3.5005 no . 2_566
H29 H14 3.4767 no . 2_666
H29 H20 3.3856 no . 2_665
H29 H23 3.2514 no . 2_666
H29 H24 2.8208 no . 2_566
H29 H26 2.9565 no . 2_665
H29 H27 3.4614 no . 2_665
H30 C14 3.5390 no . 2_566
H30 H15 3.4203 no . 2_566
H30 H16 2.8049 no . 2_566
H30 H19 3.4376 no . 2_666
H31 C12 3.4661 no . 1_455
H31 C14 3.1481 no . 2_566
H31 C26 3.5764 no . 2_566
H31 H12 3.4756 no . 1_455
H31 H13 2.7823 no . 1_455
H31 H15 2.6132 no . 2_566
H31 H16 2.9831 no . 2_566
H31 H33 3.3955 no . 2_566
H32 O2 3.3417 no . 2_666
H32 C15 3.2488 no . 2_666
H32 C24 3.0750 no . 2_666
H32 C27 3.2727 no . 2_666
H32 H13 3.5932 no . 2_666
H32 H14 3.3915 no . 2_666
H32 H17 2.8736 no . 2_666
H32 H19 3.3322 no . 2_666
H32 H28 2.5408 no . 2_666
H32 H32 2.6212 no . 2_666
H33 O2 3.0804 no . 2_666
H33 C12 3.1372 no . 2_666
H33 C19 3.5313 no . 2_666
H33 H11 3.4196 no . 2_666
H33 H13 2.3218 no . 2_666
H33 H14 3.3948 no . 2_666
H33 H16 3.0642 no . 2_566
H33 H19 3.0905 no . 2_666
H33 H23 3.3385 no . 2_666
H33 H31 3.3955 no . 2_566
H34 O1 2.6605 no . 2_555
H34 C2 3.4706 no . 2_555
H34 C8 3.4724 no . 2_556
H34 C11 3.3686 no . 2_556
H34 C32 3.3685 no . 2_555
H34 H7 3.1967 no . 2_556
H34 H10 3.0171 no . 2_556
H34 H25 3.2364 no . 2_555
H34 H37 3.5777 no . 2_555
H34 H38 2.7031 no . 2_555
H35 C16 3.4925 no . 2_555
H35 H1 3.3557 no . 2_556
H35 H6 3.5695 no . 2_555
H35 H18 2.7181 no . 2_555
H36 C5 3.1244 no . 2_656
H36 C22 3.4919 no . 2_556
H36 C23 3.4657 no . 2_655
H36 H4 2.5648 no . 2_656
H36 H18 3.1699 no . 2_555
H36 H24 3.2277 no . 2_556
H36 H25 3.0303 no . 2_655
H36 H27 3.0180 no . 2_655
H36 H38 3.5266 no . 2_655
H36 H39 3.4855 no . 2_655
H37 C7 3.4633 no . 2_555
H37 H6 2.7285 no . 2_555
H37 H34 3.5777 no . 2_555
H37 H38 3.1935 no . 2_655
H38 C5 3.4871 no . 2_655
H38 C7 3.2239 no . 2_555
H38 C28 3.1266 no . 2_555
H38 C32 3.5769 no . 2_655
H38 H4 3.1168 no . 2_655
H38 H6 2.8592 no . 2_555
H38 H34 2.7031 no . 2_555
H38 H36 3.5266 no . 2_655
H38 H37 3.1935 no . 2_655
H38 H38 3.3914 no . 2_655
H38 H39 3.5708 no . 2_655
H39 C7 3.0662 no . 1_655
H39 C16 2.9767 no . 1_655
H39 H6 3.0977 no . 1_655
H39 H18 2.9494 no . 1_655
H39 H36 3.4855 no . 2_655
H39 H38 3.5708 no . 2_655

loop_
_geom_torsion_atom_site_label_1
_geom_torsion_atom_site_label_2
_geom_torsion_atom_site_label_3
_geom_torsion_atom_site_label_4
_geom_torsion
_geom_torsion_publ_flag
_geom_torsion_site_symmetry_1
_geom_torsion_site_symmetry_2
_geom_torsion_site_symmetry_3
_geom_torsion_site_symmetry_4
P1 Rh1 O3 B1 -120.0(3) no . . . .
O3 Rh1 P1 C9 174.15(9) no . . . .
O3 Rh1 P1 C20 -64.33(9) no . . . .
O3 Rh1 P1 C30 52.66(8) no . . . .
P1 Rh1 C6 C10 63.9(4) no . . . .
P1 Rh1 C6 C15 -172.80(17) no . . . .
C6 Rh1 P1 C9 -110.3(3) no . . . .
C6 Rh1 P1 C20 11.2(4) no . . . .
C6 Rh1 P1 C30 128.2(3) no . . . .
P1 Rh1 C25 C26 -94.44(15) no . . . .
P1 Rh1 C25 C27 144.2(3) no . . . .
C25 Rh1 P1 C9 12.25(15) no . . . .
C25 Rh1 P1 C20 133.78(15) no . . . .
C25 Rh1 P1 C30 -109.23(14) no . . . .
P1 Rh1 C26 C14 -152.13(18) no . . . .
P1 Rh1 C26 C25 89.14(15) no . . . .
C26 Rh1 P1 C9 -27.01(12) no . . . .
C26 Rh1 P1 C20 94.51(12) no . . . .
C26 Rh1 P1 C30 -148.50(11) no . . . .
O3 Rh1 C6 C10 139.33(18) no . . . .
O3 Rh1 C6 C15 -97.34(18) no . . . .
C6 Rh1 O3 B1 80.9(3) no . . . .
O3 Rh1 C15 C6 82.60(19) no . . . .
O3 Rh1 C15 C24 -158.4(3) no . . . .
C15 Rh1 O3 B1 44.2(3) no . . . .
O3 Rh1 C26 C14 -54.8(5) no . . . .
O3 Rh1 C26 C25 -173.5(3) no . . . .
C26 Rh1 O3 B1 141.0(4) no . . . .
C6 Rh1 C15 C6 0.0(2) no . . . .
C6 Rh1 C15 C24 119.0(4) no . . . .
C15 Rh1 C6 C10 -123.3(4) no . . . .
C15 Rh1 C6 C15 0.0(2) no . . . .
C6 Rh1 C25 C26 67.4(2) no . . . .
C6 Rh1 C25 C27 -54.0(3) no . . . .
C25 Rh1 C6 C10 -58.2(2) no . . . .
C25 Rh1 C6 C15 65.2(2) no . . . .
C6 Rh1 C26 C14 6.3(2) no . . . .
C6 Rh1 C26 C25 -112.42(18) no . . . .
C26 Rh1 C6 C10 -22.10(19) no . . . .
C26 Rh1 C6 C15 101.23(19) no . . . .
C15 Rh1 C25 C26 100.9(2) no . . . .
C15 Rh1 C25 C27 -20.5(3) no . . . .
C25 Rh1 C15 C6 -114.6(2) no . . . .
C25 Rh1 C15 C24 4.4(3) no . . . .
C15 Rh1 C26 C14 42.5(2) no . . . .
C15 Rh1 C26 C25 -76.28(19) no . . . .
C26 Rh1 C15 C6 -76.2(2) no . . . .
C26 Rh1 C15 C24 42.7(3) no . . . .
C25 Rh1 C26 C14 118.7(3) no . . . .
C25 Rh1 C26 C25 0.0(2) no . . . .
C26 Rh1 C25 C26 0.00(19) no . . . .
C26 Rh1 C25 C27 -121.4(4) no . . . .
Rh1 P1 C9 C8 -97.2(3) no . . . .
Rh1 P1 C9 C18 79.0(3) no . . . .
Rh1 P1 C20 C1 -163.1(2) no . . . .
Rh1 P1 C20 C4 19.2(3) no . . . .
Rh1 P1 C30 C13 21.3(3) no . . . .
Rh1 P1 C30 C29 -155.2(2) no . . . .
C9 P1 C20 C1 -33.0(3) no . . . .
C9 P1 C20 C4 149.2(3) no . . . .
C20 P1 C9 C8 136.6(3) no . . . .
C20 P1 C9 C18 -47.1(3) no . . . .
C9 P1 C30 C13 -108.4(3) no . . . .
C9 P1 C30 C29 75.1(3) no . . . .
C30 P1 C9 C8 27.2(3) no . . . .
C30 P1 C9 C18 -156.5(3) no . . . .
C20 P1 C30 C13 143.2(2) no . . . .
C20 P1 C30 C29 -33.3(3) no . . . .
C30 P1 C20 C1 76.4(3) no . . . .
C30 P1 C20 C4 -101.3(3) no . . . .
C2 O1 B1 O2 9.0(5) no . . . .
C2 O1 B1 O3 -170.5(4) no . . . .
B1 O1 C2 C19 -21.5(5) no . . . .
B1 O1 C2 C23 -148.8(4) no . . . .
B1 O1 C2 C32 94.5(4) no . . . .
C19 O2 B1 O1 9.2(5) no . . . .
C19 O2 B1 O3 -171.4(4) no . . . .
B1 O2 C19 C2 -21.7(5) no . . . .
B1 O2 C19 C12 -144.7(3) no . . . .
B1 O2 C19 C17 98.7(4) no . . . .
Rh1 O3 B1 O1 -161.1(2) no . . . .
Rh1 O3 B1 O2 19.6(7) no . . . .
C20 C1 C28 C7 -1.4(8) no . . . .
C28 C1 C20 P1 -176.1(4) no . . . .
C28 C1 C20 C4 1.5(7) no . . . .
O1 C2 C19 O2 26.1(5) no . . . .
O1 C2 C19 C12 144.9(4) no . . . .
O1 C2 C19 C17 -88.7(5) no . . . .
C23 C2 C19 O2 147.0(6) no . . . .
C23 C2 C19 C12 -94.2(7) no . . . .
C23 C2 C19 C17 32.1(8) no . . . .
C32 C2 C19 O2 -86.9(5) no . . . .
C32 C2 C19 C12 31.9(6) no . . . .
C32 C2 C19 C17 158.2(4) no . . . .
C11 C3 C22 C18 0.6(8) no . . . .
C22 C3 C11 C8 -0.5(8) no . . . .
C16 C4 C20 P1 176.8(4) no . . . .
C16 C4 C20 C1 -1.0(6) no . . . .
C20 C4 C16 C7 0.3(7) no . . . .
C21 C5 C31 C29 1.2(9) no . . . .
C31 C5 C21 C13 -1.4(9) no . . . .
Rh1 C6 C10 C14 34.8(4) no . . . .
Rh1 C6 C15 Rh1 -0.000(17) no . . . .
Rh1 C6 C15 C24 -103.4(4) no . . . .
C10 C6 C15 Rh1 99.9(5) no . . . .
C10 C6 C15 C24 -3.5(7) no . . . .
C15 C6 C10 C14 -46.2(6) no . . . .
C16 C7 C28 C1 0.7(8) no . . . .
C28 C7 C16 C4 -0.1(8) no . . . .
C9 C8 C11 C3 0.2(7) no . . . .
C11 C8 C9 P1 176.2(4) no . . . .
C11 C8 C9 C18 -0.0(6) no . . . .
P1 C9 C18 C22 -176.2(3) no . . . .
C8 C9 C18 C22 0.1(6) no . . . .
C6 C10 C14 C26 -31.1(5) no . . . .
C21 C13 C30 P1 -174.9(4) no . . . .
C21 C13 C30 C29 1.6(6) no . . . .
C30 C13 C21 C5 0.0(7) no . . . .
C10 C14 C26 Rh1 11.0(4) no . . . .
C10 C14 C26 C25 91.5(4) no . . . .
Rh1 C15 C24 C27 12.4(5) no . . . .
C6 C15 C24 C27 92.7(6) no . . . .
C9 C18 C22 C3 -0.4(7) no . . . .
C15 C24 C27 C25 -30.5(7) no . . . .
Rh1 C25 C26 Rh1 0.000(17) no . . . .
Rh1 C25 C26 C14 -104.9(4) no . . . .
Rh1 C25 C27 C24 34.0(6) no . . . .
C26 C25 C27 C24 -47.0(7) no . . . .
C27 C25 C26 Rh1 102.9(5) no . . . .
C27 C25 C26 C14 -1.9(7) no . . . .
C30 C29 C31 C5 0.5(8) no . . . .
C31 C29 C30 P1 174.6(4) no . . . .
C31 C29 C30 C13 -1.9(6) no . . . .
